data_7705072
loop_
_publ_author_name
'Mo, Xiu-Fang'
'Xiong, Chang-Feng'
'Chen, Ze-Wen'
'Liu, Chao'
'He, Piao'
'Tong, Hai-Xia'
'Yi, Xiao-Yi'

_publ_section_title
;
 Zinc complexes supported by pyridine-<i>N</i>-oxide ligands: synthesis,
 structures and catalytic Michael addition reactions.
;
_journal_issue 35
_journal_name_full 'Dalton transactions (Cambridge, England : 2003)'
_journal_page_first 12365
_journal_page_last 12371
_journal_paper_doi 10.1039/d0dt00185f
_journal_volume 49
_journal_year 2020
_chemical_formula_sum 'C14 H11 N3 O'
_chemical_formula_weight 237.26
_space_group_crystal_system orthorhombic
_space_group_IT_number 19
_space_group_name_Hall 'P 2ac 2ab'
_space_group_name_H-M_alt 'P 21 21 21'
_atom_sites_solution_hydrogens geom
_audit_creation_method SHELXL-2013
_audit_update_record
;
2020-06-23 deposited with the CCDC.	2020-08-03 downloaded from the CCDC.
;
_cell_angle_alpha 90
_cell_angle_beta 90
_cell_angle_gamma 90
_cell_formula_units_Z 4
_cell_length_a 10.3807(4)
_cell_length_b 10.4296(4)
_cell_length_c 11.1541(4)
_cell_measurement_reflns_used 2856
_cell_measurement_temperature 296(2)
_cell_measurement_theta_max 28.56
_cell_measurement_theta_min 1.86
_cell_volume 1207.62(8)
_computing_cell_refinement 'Bruker SAINT'
_computing_data_collection 'Bruker APEX2'
_computing_data_reduction 'Bruker SAINT'
_computing_molecular_graphics 'Bruker SHELXTL'
_computing_publication_material 'Bruker SHELXTL'
_computing_structure_refinement 'SHELXL-2013 (Sheldrick, 2013)'
_computing_structure_solution 'SHELXL-2013 (Sheldrick, 2013)'
_diffrn_ambient_temperature 296(2)
_diffrn_measured_fraction_theta_full 0.999
_diffrn_measured_fraction_theta_max 1.000
_diffrn_measurement_device_type 'Bruker APEX-II CCD'
_diffrn_measurement_method '\f and \w scans'
_diffrn_radiation_type MoK\a
_diffrn_radiation_wavelength 0.71073
_diffrn_reflns_av_R_equivalents 0.0165
_diffrn_reflns_av_unetI/netI 0.0089
_diffrn_reflns_Laue_measured_fraction_full 0.999
_diffrn_reflns_Laue_measured_fraction_max 1.000
_diffrn_reflns_limit_h_max 12
_diffrn_reflns_limit_h_min -12
_diffrn_reflns_limit_k_max 12
_diffrn_reflns_limit_k_min -12
_diffrn_reflns_limit_l_max 13
_diffrn_reflns_limit_l_min -13
_diffrn_reflns_number 16653
_diffrn_reflns_point_group_measured_fraction_full 1.000
_diffrn_reflns_point_group_measured_fraction_max 1.000
_diffrn_reflns_theta_full 25.242
_diffrn_reflns_theta_max 25.996
_diffrn_reflns_theta_min 2.674
_exptl_absorpt_coefficient_mu 0.086
_exptl_absorpt_correction_T_max 0.7456
_exptl_absorpt_correction_T_min 0.6965
_exptl_absorpt_correction_type multi-scan
_exptl_crystal_colour yellow
_exptl_crystal_density_diffrn 1.305
_exptl_crystal_description block
_exptl_crystal_F_000 496
_exptl_crystal_size_max 0.200
_exptl_crystal_size_mid 0.200
_exptl_crystal_size_min 0.200
_exptl_transmission_factor_max 0.5622
_exptl_transmission_factor_min 0.1856
_refine_diff_density_max 0.106
_refine_diff_density_min -0.100
_refine_diff_density_rms 0.020
_refine_ls_abs_structure_details
;
 Flack x determined using 896 quotients [(I+)-(I-)]/[(I+)+(I-)]
 (Parsons and Flack (2004), Acta Cryst. A60, s61).
;
_refine_ls_abs_structure_Flack -0.2(2)
_refine_ls_extinction_coef 0.015(3)
_refine_ls_extinction_expression Fc^*^=kFc[1+0.001xFc^2^\l^3^/sin(2\q)]^-1/4^
_refine_ls_extinction_method SHELXL
_refine_ls_goodness_of_fit_ref 1.043
_refine_ls_hydrogen_treatment constr
_refine_ls_matrix_type full
_refine_ls_number_parameters 164
_refine_ls_number_reflns 2365
_refine_ls_number_restraints 0
_refine_ls_restrained_S_all 1.043
_refine_ls_R_factor_all 0.0289
_refine_ls_R_factor_gt 0.0260
_refine_ls_shift/su_max 0.000
_refine_ls_shift/su_mean 0.000
_refine_ls_structure_factor_coef Fsqd
_refine_ls_weighting_details
;
 w=1/[\s^2^(Fo^2^)+(0.0415P)^2^+0.0940P]
 where P=(Fo^2^+2Fc^2^)/3
;
_refine_ls_weighting_scheme calc
_refine_ls_wR_factor_gt 0.0722
_refine_ls_wR_factor_ref 0.0740
_reflns_Friedel_coverage 0.720
_reflns_Friedel_fraction_full 1.000
_reflns_Friedel_fraction_max 1.000
_reflns_number_gt 2210
_reflns_number_total 2365
_reflns_threshold_expression 'I > 2\s(I)'
_cod_data_source_file d0dt00185f2.cif
_cod_data_source_block HL1
_cod_depositor_comments 'Adding full bibliography for 7705072--7705075.cif.'
_cod_database_code 7705072
_shelx_space_group_comment
;
The symmetry employed for this shelxl refinement is uniquely defined
by the following loop, which should always be used as a source of
symmetry information in preference to the above space-group names.
They are only intended as comments.
;
_shelx_estimated_absorpt_t_min 0.983
_shelx_estimated_absorpt_t_max 0.983
_shelxl_version_number 2013-2

loop_
_space_group_symop_operation_xyz
'x, y, z'
'-x+1/2, -y, z+1/2'
'x+1/2, -y+1/2, -z'
'-x, y+1/2, -z+1/2'

loop_
_atom_site_label
_atom_site_type_symbol
_atom_site_fract_x
_atom_site_fract_y
_atom_site_fract_z
_atom_site_U_iso_or_equiv
_atom_site_adp_type
_atom_site_occupancy
_atom_site_site_symmetry_order
_atom_site_calc_flag
_atom_site_refinement_flags_posn
_atom_site_refinement_flags_adp
_atom_site_refinement_flags_occupancy
_atom_site_disorder_assembly
_atom_site_disorder_group
O1 O 0.03945(12) 0.68435(11) 0.32695(10) 0.0533(3) Uani 1 1 d . . . . .
N2 N 0.12934(13) 0.55467(13) 0.50714(12) 0.0465(3) Uani 1 1 d . . . . .
H2 H 0.0770 0.5444 0.4481 0.056 Uiso 1 1 calc R U . . .
N1 N 0.10789(13) 0.78491(13) 0.36063(12) 0.0453(3) Uani 1 1 d . . . . .
N3 N 0.02341(15) 0.31465(14) 0.48845(14) 0.0550(4) Uani 1 1 d . . . . .
C5 C 0.18873(15) 0.77921(16) 0.45751(15) 0.0463(4) Uani 1 1 d . . . . .
C10 C 0.09035(15) 0.34095(17) 0.58804(15) 0.0494(4) Uani 1 1 d . . . . .
C6 C 0.19782(15) 0.66359(16) 0.52812(15) 0.0468(4) Uani 1 1 d . . . . .
C1 C 0.09619(18) 0.89452(17) 0.29582(16) 0.0541(4) Uani 1 1 d . . . . .
H1 H 0.0406 0.8962 0.2304 0.065 Uiso 1 1 calc R U . . .
C8 C 0.24377(18) 0.51744(19) 0.66903(16) 0.0581(5) Uani 1 1 d . . . . .
H8 H 0.2795 0.4773 0.7356 0.070 Uiso 1 1 calc R U . . .
C9 C 0.15448(16) 0.46442(17) 0.59165(15) 0.0484(4) Uani 1 1 d . . . . .
C2 C 0.1639(2) 1.00187(19) 0.32434(19) 0.0638(5) Uani 1 1 d . . . . .
H2A H 0.1530 1.0766 0.2800 0.077 Uiso 1 1 calc R U . . .
C3 C 0.2488(2) 0.9992(2) 0.4195(2) 0.0687(5) Uani 1 1 d . . . . .
H3 H 0.2970 1.0713 0.4394 0.082 Uiso 1 1 calc R U . . .
C4 C 0.26040(19) 0.88835(18) 0.48368(17) 0.0609(5) Uani 1 1 d . . . . .
H4 H 0.3183 0.8857 0.5472 0.073 Uiso 1 1 calc R U . . .
C14 C -0.0391(2) 0.20338(19) 0.4840(2) 0.0648(5) Uani 1 1 d . . . . .
H14 H -0.0852 0.1843 0.4147 0.078 Uiso 1 1 calc R U . . .
C7 C 0.27088(18) 0.64088(19) 0.63024(16) 0.0580(5) Uani 1 1 d . . . . .
H7 H 0.3277 0.6981 0.6661 0.070 Uiso 1 1 calc R U . . .
C12 C 0.0288(2) 0.1423(3) 0.6764(2) 0.0872(8) Uani 1 1 d . . . . .
H12 H 0.0309 0.0842 0.7397 0.105 Uiso 1 1 calc R U . . .
C11 C 0.0947(2) 0.2561(2) 0.6836(2) 0.0737(6) Uani 1 1 d . . . . .
H11 H 0.1418 0.2761 0.7521 0.088 Uiso 1 1 calc R U . . .
C13 C -0.0399(2) 0.1152(2) 0.5749(2) 0.0761(6) Uani 1 1 d . . . . .
H13 H -0.0860 0.0390 0.5679 0.091 Uiso 1 1 calc R U . . .

loop_
_atom_site_aniso_label
_atom_site_aniso_U_11
_atom_site_aniso_U_22
_atom_site_aniso_U_33
_atom_site_aniso_U_23
_atom_site_aniso_U_13
_atom_site_aniso_U_12
O1 0.0596(7) 0.0506(6) 0.0496(6) -0.0048(5) -0.0155(6) -0.0007(5)
N2 0.0450(7) 0.0534(7) 0.0411(7) -0.0029(6) -0.0083(6) 0.0052(6)
N1 0.0432(7) 0.0500(7) 0.0426(7) -0.0055(6) -0.0018(6) 0.0046(6)
N3 0.0633(9) 0.0516(8) 0.0502(8) 0.0012(6) -0.0052(7) 0.0012(7)
C5 0.0406(8) 0.0541(9) 0.0442(8) -0.0076(7) -0.0020(7) 0.0061(7)
C10 0.0419(8) 0.0585(10) 0.0478(9) 0.0041(7) 0.0002(7) 0.0101(8)
C6 0.0419(8) 0.0524(9) 0.0463(9) -0.0075(7) -0.0053(7) 0.0068(7)
C1 0.0547(10) 0.0575(10) 0.0500(9) 0.0048(8) -0.0021(8) 0.0058(8)
C8 0.0568(10) 0.0675(11) 0.0500(9) 0.0005(8) -0.0153(9) 0.0121(8)
C9 0.0447(8) 0.0581(9) 0.0424(8) -0.0001(7) -0.0039(7) 0.0111(7)
C2 0.0680(12) 0.0574(10) 0.0661(11) 0.0063(9) 0.0000(10) -0.0019(9)
C3 0.0691(12) 0.0598(10) 0.0772(13) -0.0007(10) -0.0048(11) -0.0119(9)
C4 0.0579(10) 0.0641(11) 0.0608(10) -0.0051(9) -0.0130(9) -0.0065(9)
C14 0.0712(12) 0.0617(11) 0.0616(11) 0.0013(9) -0.0035(10) -0.0057(10)
C7 0.0542(10) 0.0620(10) 0.0578(10) -0.0082(8) -0.0173(8) 0.0056(9)
C12 0.0808(15) 0.0955(16) 0.0853(16) 0.0450(14) -0.0088(13) -0.0174(13)
C11 0.0639(11) 0.0933(15) 0.0640(12) 0.0254(11) -0.0146(10) -0.0088(12)
C13 0.0735(14) 0.0692(12) 0.0857(15) 0.0177(12) 0.0009(12) -0.0126(11)

loop_
_atom_type_symbol
_atom_type_description
_atom_type_scat_dispersion_real
_atom_type_scat_dispersion_imag
_atom_type_scat_source
C C 0.0033 0.0016 'International Tables Vol C Tables 4.2.6.8 and 6.1.1.4'
H H 0.0000 0.0000 'International Tables Vol C Tables 4.2.6.8 and 6.1.1.4'
N N 0.0061 0.0033 'International Tables Vol C Tables 4.2.6.8 and 6.1.1.4'
O O 0.0106 0.0060 'International Tables Vol C Tables 4.2.6.8 and 6.1.1.4'

loop_
_geom_angle_atom_site_label_1
_geom_angle_atom_site_label_2
_geom_angle_atom_site_label_3
_geom_angle
_geom_angle_site_symmetry_1
_geom_angle_site_symmetry_3
_geom_angle_publ_flag
C9 N2 C6 111.05(13) . . ?
C9 N2 H2 124.5 . . ?
C6 N2 H2 124.5 . . ?
O1 N1 C1 117.96(13) . . ?
O1 N1 C5 121.29(13) . . ?
C1 N1 C5 120.75(14) . . ?
C14 N3 C10 117.59(16) . . ?
N1 C5 C4 117.25(16) . . ?
N1 C5 C6 120.46(15) . . ?
C4 C5 C6 122.29(15) . . ?
N3 C10 C11 121.61(18) . . ?
N3 C10 C9 116.31(15) . . ?
C11 C10 C9 122.05(17) . . ?
N2 C6 C7 106.50(15) . . ?
N2 C6 C5 124.72(14) . . ?
C7 C6 C5 128.73(16) . . ?
N1 C1 C2 121.50(17) . . ?
N1 C1 H1 119.2 . . ?
C2 C1 H1 119.2 . . ?
C9 C8 C7 108.22(16) . . ?
C9 C8 H8 125.9 . . ?
C7 C8 H8 125.9 . . ?
N2 C9 C8 106.57(16) . . ?
N2 C9 C10 120.55(15) . . ?
C8 C9 C10 132.89(17) . . ?
C1 C2 C3 119.59(18) . . ?
C1 C2 H2A 120.2 . . ?
C3 C2 H2A 120.2 . . ?
C4 C3 C2 118.46(19) . . ?
C4 C3 H3 120.8 . . ?
C2 C3 H3 120.8 . . ?
C3 C4 C5 122.39(18) . . ?
C3 C4 H4 118.8 . . ?
C5 C4 H4 118.8 . . ?
N3 C14 C13 124.1(2) . . ?
N3 C14 H14 117.9 . . ?
C13 C14 H14 117.9 . . ?
C8 C7 C6 107.66(16) . . ?
C8 C7 H7 126.2 . . ?
C6 C7 H7 126.2 . . ?
C13 C12 C11 119.2(2) . . ?
C13 C12 H12 120.4 . . ?
C11 C12 H12 120.4 . . ?
C12 C11 C10 119.4(2) . . ?
C12 C11 H11 120.3 . . ?
C10 C11 H11 120.3 . . ?
C12 C13 C14 118.1(2) . . ?
C12 C13 H13 121.0 . . ?
C14 C13 H13 121.0 . . ?

loop_
_geom_bond_atom_site_label_1
_geom_bond_atom_site_label_2
_geom_bond_distance
_geom_bond_site_symmetry_2
_geom_bond_publ_flag
O1 N1 1.3212(17) . ?
N2 C9 1.357(2) . ?
N2 C6 1.360(2) . ?
N2 H2 0.8600 . ?
N1 C1 1.358(2) . ?
N1 C5 1.370(2) . ?
N3 C14 1.331(2) . ?
N3 C10 1.339(2) . ?
C5 C4 1.391(2) . ?
C5 C6 1.443(2) . ?
C10 C11 1.387(3) . ?
C10 C9 1.450(2) . ?
C6 C7 1.389(2) . ?
C1 C2 1.360(3) . ?
C1 H1 0.9300 . ?
C8 C9 1.382(3) . ?
C8 C7 1.387(3) . ?
C8 H8 0.9300 . ?
C2 C3 1.380(3) . ?
C2 H2A 0.9300 . ?
C3 C4 1.366(3) . ?
C3 H3 0.9300 . ?
C4 H4 0.9300 . ?
C14 C13 1.369(3) . ?
C14 H14 0.9300 . ?
C7 H7 0.9300 . ?
C12 C13 1.368(3) . ?
C12 C11 1.372(3) . ?
C12 H12 0.9300 . ?
C11 H11 0.9300 . ?
C13 H13 0.9300 . ?

loop_
_geom_torsion_atom_site_label_1
_geom_torsion_atom_site_label_2
_geom_torsion_atom_site_label_3
_geom_torsion_atom_site_label_4
_geom_torsion
_geom_torsion_site_symmetry_1
_geom_torsion_site_symmetry_2
_geom_torsion_site_symmetry_3
_geom_torsion_site_symmetry_4
_geom_torsion_publ_flag
O1 N1 C5 C4 177.74(15) . . . . ?
C1 N1 C5 C4 -2.0(2) . . . . ?
O1 N1 C5 C6 -2.1(2) . . . . ?
C1 N1 C5 C6 178.15(15) . . . . ?
C14 N3 C10 C11 -0.2(3) . . . . ?
C14 N3 C10 C9 -178.32(16) . . . . ?
C9 N2 C6 C7 0.59(18) . . . . ?
C9 N2 C6 C5 -177.32(15) . . . . ?
N1 C5 C6 N2 -0.7(2) . . . . ?
C4 C5 C6 N2 179.45(16) . . . . ?
N1 C5 C6 C7 -178.10(16) . . . . ?
C4 C5 C6 C7 2.0(3) . . . . ?
O1 N1 C1 C2 -179.64(16) . . . . ?
C5 N1 C1 C2 0.1(3) . . . . ?
C6 N2 C9 C8 -0.66(19) . . . . ?
C6 N2 C9 C10 179.03(15) . . . . ?
C7 C8 C9 N2 0.5(2) . . . . ?
C7 C8 C9 C10 -179.17(18) . . . . ?
N3 C10 C9 N2 10.4(2) . . . . ?
C11 C10 C9 N2 -167.71(17) . . . . ?
N3 C10 C9 C8 -169.96(18) . . . . ?
C11 C10 C9 C8 11.9(3) . . . . ?
N1 C1 C2 C3 1.5(3) . . . . ?
C1 C2 C3 C4 -1.1(3) . . . . ?
C2 C3 C4 C5 -0.8(3) . . . . ?
N1 C5 C4 C3 2.4(3) . . . . ?
C6 C5 C4 C3 -177.75(19) . . . . ?
C10 N3 C14 C13 0.5(3) . . . . ?
C9 C8 C7 C6 -0.1(2) . . . . ?
N2 C6 C7 C8 -0.28(19) . . . . ?
C5 C6 C7 C8 177.52(17) . . . . ?
C13 C12 C11 C10 -0.1(4) . . . . ?
N3 C10 C11 C12 0.0(3) . . . . ?
C9 C10 C11 C12 178.0(2) . . . . ?
C11 C12 C13 C14 0.5(4) . . . . ?
N3 C14 C13 C12 -0.7(4) . . . . ?
